data_4345175
loop_
_publ_author_name
'Vaughey, J. T.'
'Harrison, William T. A.'
'Jacobson, Allan J.'
'Gosborn, David P.'
'Johnson, Jack W.'

_publ_section_title
;
 Synthesis, structure, and properties of two new vanadium(III) phosphates:
 VPO4.H2O and V1.23(PO4)(OH)0.69(H2O)0.31.0.33H2O
;
_journal_name_full 'Inorganic Chemistry'
_journal_page_first 2481
_journal_page_last 2487
_journal_paper_doi 10.1021/ic00089a027
_journal_volume 33
_journal_year 1994
_chemical_formula_sum 'H2 O5 P V'
_chemical_formula_weight 163.93
_space_group_IT_number 15
_symmetry_cell_setting monoclinic
_symmetry_Int_Tables_number 15
_symmetry_space_group_name_Hall '-C 2yc'
_symmetry_space_group_name_H-M 'C 1 2/c 1'
_cell_angle_alpha 90.
_cell_angle_beta 115.255(1)
_cell_angle_gamma 90.
_cell_formula_units_Z 4
_cell_length_a 6.6954(3)
_cell_length_b 7.7925(3)
_cell_length_c 7.3504(3)
_cell_volume 346.84(3)
_diffrn_ambient_temperature 298
_diffrn_radiation_probe x-ray
_diffrn_radiation_type CuK\a
_diffrn_radiation_wavelength 1.54178
_exptl_crystal_density_diffrn 3.139
_pd_proc_ls_prof_R_factor 0.0883
_pd_proc_ls_prof_wR_factor 0.1162
_refine_ls_number_parameters 26
_cod_data_source_file Inorg-Chem-1994-33-2481-2487-1.cif
_cod_data_source_block 1
_cod_original_sg_symbol_H-M 'C 2/c'
_cod_database_code 4345175

loop_
_symmetry_equiv_pos_site_id
_symmetry_equiv_pos_as_xyz
1 x,y,z
2 -x,y,1/2-z
3 -x,-y,-z
4 x,-y,1/2+z
5 1/2+x,1/2+y,z
6 1/2-x,1/2+y,1/2-z
7 1/2-x,1/2-y,-z
8 1/2+x,1/2-y,1/2+z

loop_
_atom_site_label
_atom_site_type_symbol
_atom_site_thermal_displace_type
_atom_site_fract_x
_atom_site_fract_y
_atom_site_fract_z
_atom_site_occupancy
_atom_site_U_iso_or_equiv
_atom_site_calc_flag
_atom_site_refinement_flags
_atom_site_disorder_assembly
_atom_site_disorder_group
V V Uiso 0.25000 0.25000 0.00000 1.000 0.0016(5) . . . .
P P Uiso 0.00000 0.0829(4) 0.25000 1.000 0.0016(5) . . . .
O1 O Uiso 0.2131(8) -0.0306(6) 0.3549(7) 1.000 0.0100 . . . .
O2 O Uiso 0.0230(7) 0.1946(5) 0.0889(7) 1.000 0.0100 . . . .
O3 O Uiso 0.00000 0.6161(8) 0.25000 1.000 0.0100 . . . .

loop_
_geom_angle_atom_site_label_1
_geom_angle_atom_site_label_2
_geom_angle_atom_site_label_3
_geom_angle
_geom_angle_site_symmetry_1
_geom_angle_site_symmetry_2
_geom_angle_site_symmetry_3
_geom_angle_publ_flag
O2 V O3 87.70(14) . . 3_565 yes
O1 V O2 93.1(2) 4_554 . . yes
O2 V O3 92.30(14) . . 5_545 yes
O1 V O2 86.9(2) 6_555 . . yes
O2 V O2 180.00 . . 7_555 yes
O1 V O3 94.9(2) 4_554 . 3_565 yes
O3 V O3 180.00 3_565 . 5_545 yes
O1 V O3 85.1(2) 6_555 . 3_565 yes
O2 V O3 92.30(14) 7_555 . 3_565 yes
O1 V O3 85.1(2) 4_554 . 5_545 yes
O1 V O1 180.00 4_554 . 6_555 yes
O1 V O2 86.9(2) 4_554 . 7_555 yes
O1 V O3 94.9(2) 6_555 . 5_545 yes
O2 V O3 87.70(14) 7_555 . 5_545 yes
O1 V O2 93.1(2) 6_555 . 7_555 yes
O1 P O2 109.3(3) . . . yes
O1 P O1 111.6(3) . . 2_555 yes
O1 P O2 108.1(2) . . 2_555 yes
O1 P O2 108.1(2) 2_555 . . yes
O2 P O2 110.6(3) . . 2_555 yes
O1 P O2 109.3(3) 2_555 . 2_555 yes
V O1 P 129.1(3) 4_555 . . yes
V O2 P 137.6(3) . . . yes
V O3 V 122.1(3) 3_565 . 4_565 yes

loop_
_geom_bond_atom_site_label_1
_geom_bond_atom_site_label_2
_geom_bond_distance
_geom_bond_site_symmetry_1
_geom_bond_site_symmetry_2
_geom_bond_publ_flag
V O2 1.942(5) . . yes
V O3 2.155(3) . 3_565 yes
V O1 1.974(5) . 4_554 yes
V O3 2.155(3) . 5_545 yes
V O1 1.974(5) . 6_555 yes
V O2 1.942(5) . 7_555 yes
P O1 1.573(6) . . yes
P O2 1.529(5) . . yes
P O1 1.573(6) . 2_555 yes
P O2 1.529(5) . 2_555 yes

loop_
_geom_torsion_atom_site_label_1
_geom_torsion_atom_site_label_2
_geom_torsion_atom_site_label_3
_geom_torsion_atom_site_label_4
_geom_torsion
_geom_torsion_site_symmetry_1
_geom_torsion_site_symmetry_2
_geom_torsion_site_symmetry_3
_geom_torsion_site_symmetry_4
_geom_torsion_publ_flag
O1 V O2 P 77.6(4) 4_554 . . . no
O1 V O2 P -102.5(4) 6_555 . . . no
O2 P O1 V -156.6(3) . . . 4_555 no
O1 P O2 V -7.9(5) . . . . no
O1 P O2 V -129.5(4) 2_555 . . . no
O2 P O2 V 111.0(4) 2_555 . . . no
